data_1506262
loop_
_publ_author_name
'Gu, Peiming'
'Zhao, Yu-Ming'
'Tu, Yong Qiang'
'Ma, Yufei'
'Zhang, Fumin'

_publ_section_title
;
 Tandem semipinacol/Schmidt reaction leading to a versatile and efficient
 approach to azaquaternary alkaloid skeletons.
;
_journal_issue 23
_journal_name_full 'Organic letters'
_journal_page_first 5271
_journal_page_last 5273
_journal_paper_doi 10.1021/ol062116r
_journal_volume 8
_journal_year 2006
_chemical_formula_sum 'C12 H19 N O2'
_chemical_formula_weight 209.28
_chemical_name_systematic
; 
 ? 
;
_space_group_IT_number 14
_symmetry_cell_setting monoclinic
_symmetry_space_group_name_Hall '-P 2ybc'
_symmetry_space_group_name_H-M 'P 1 21/c 1'
_atom_sites_solution_hydrogens geom
_atom_sites_solution_primary direct
_atom_sites_solution_secondary difmap
_audit_creation_method SHELXL-97
_cell_angle_alpha 90.00
_cell_angle_beta 99.82(2)
_cell_angle_gamma 90.00
_cell_formula_units_Z 4
_cell_length_a 8.192(2)
_cell_length_b 7.778(2)
_cell_length_c 17.823(4)
_cell_measurement_reflns_used 26
_cell_measurement_temperature 300(2)
_cell_measurement_theta_max 14.52
_cell_measurement_theta_min 3.94
_cell_volume 1119.0(5)
_computing_cell_refinement 'Siemens XSCANS'
_computing_data_collection 'Siemens XSCANS'
_computing_data_reduction 'Siemens SHELXTL'
_computing_molecular_graphics 'Siemens SHELXTL'
_computing_publication_material 'Siemens SHELXTL'
_computing_structure_refinement 'SHELXL-97 (Sheldrick, 1997)'
_computing_structure_solution 'SHELXS-97 (Sheldrick, 1990)'
_diffrn_ambient_temperature 300(2)
_diffrn_measured_fraction_theta_full 1.000
_diffrn_measured_fraction_theta_max 1.000
_diffrn_measurement_device_type 'Siemens P4'
_diffrn_measurement_method '\w scans'
_diffrn_radiation_monochromator graphite
_diffrn_radiation_source 'normal-focus sealed tube'
_diffrn_radiation_type MoK\a
_diffrn_radiation_wavelength 0.71073
_diffrn_reflns_av_R_equivalents 0.0226
_diffrn_reflns_av_sigmaI/netI 0.0366
_diffrn_reflns_limit_h_max 9
_diffrn_reflns_limit_h_min 0
_diffrn_reflns_limit_k_max 9
_diffrn_reflns_limit_k_min 0
_diffrn_reflns_limit_l_max 21
_diffrn_reflns_limit_l_min -21
_diffrn_reflns_number 2497
_diffrn_reflns_theta_full 25.50
_diffrn_reflns_theta_max 25.50
_diffrn_reflns_theta_min 2.32
_diffrn_standards_decay_% 3.47
_diffrn_standards_interval_count 97
_diffrn_standards_number 3
_exptl_absorpt_coefficient_mu 0.084
_exptl_absorpt_correction_type none
_exptl_crystal_density_diffrn 1.242
_exptl_crystal_density_method 'not measured'
_exptl_crystal_F_000 456
_exptl_crystal_size_max 0.56
_exptl_crystal_size_mid 0.42
_exptl_crystal_size_min 0.34
_refine_diff_density_max 0.210
_refine_diff_density_min -0.191
_refine_diff_density_rms 0.032
_refine_ls_extinction_coef 0.011(3)
_refine_ls_extinction_expression Fc^*^=kFc[1+0.001xFc^2^\l^3^/sin(2\q)]^-1/4^
_refine_ls_extinction_method SHELXL
_refine_ls_goodness_of_fit_ref 0.992
_refine_ls_hydrogen_treatment mixed
_refine_ls_matrix_type full
_refine_ls_number_parameters 141
_refine_ls_number_reflns 2080
_refine_ls_number_restraints 0
_refine_ls_restrained_S_all 0.992
_refine_ls_R_factor_all 0.0749
_refine_ls_R_factor_gt 0.0466
_refine_ls_shift/su_max 0.000
_refine_ls_shift/su_mean 0.000
_refine_ls_structure_factor_coef Fsqd
_refine_ls_weighting_details 'calc w=1/[\s^2^(Fo^2^)+(0.0710P)^2^+0.0000P] where P=(Fo^2^+2Fc^2^)/3'
_refine_ls_weighting_scheme calc
_refine_ls_wR_factor_gt 0.1232
_refine_ls_wR_factor_ref 0.1318
_reflns_number_gt 1289
_reflns_number_total 2080
_reflns_threshold_expression >2sigma(I)
_cod_data_source_file ol062116rsi20060828_084354.cif
_cod_data_source_block y2201
_cod_depositor_comments
;
The following automatic conversions were performed:

'_symmetry_cell_setting' value 'Monoclinic' changed to 'monoclinic'
according to /home/saulius/struct/CIF-dictionaries/cif_core.dic
dictionary named 'cif_core.dic' version 2.4.1 from 2010-06-29.

Automatic conversion script
Id: cif_fix_values 1715 2011-07-08 13:25:40Z adriana 
;
_cod_original_sg_symbol_H-M P2(1)/c
_cod_database_code 1506262

loop_
_symmetry_equiv_pos_as_xyz
'x, y, z'
'-x, y+1/2, -z+1/2'
'-x, -y, -z'
'x, -y-1/2, z-1/2'

loop_
_atom_site_label
_atom_site_type_symbol
_atom_site_fract_x
_atom_site_fract_y
_atom_site_fract_z
_atom_site_U_iso_or_equiv
_atom_site_adp_type
_atom_site_occupancy
_atom_site_symmetry_multiplicity
_atom_site_calc_flag
_atom_site_refinement_flags
O1 O 0.2854(2) 0.46045(19) 0.63050(9) 0.0645(5) Uani 1 1 d .
O2 O 0.63412(19) 0.6962(2) 0.49692(9) 0.0742(5) Uani 1 1 d .
N N 0.44718(17) 0.7301(2) 0.57381(8) 0.0462(4) Uani 1 1 d .
C1 C 0.5732(2) 0.7164(3) 0.64279(11) 0.0627(6) Uani 1 1 d .
H1A H 0.6622 0.7980 0.6415 0.075 Uiso 1 1 calc R
H1B H 0.6194 0.6013 0.6482 0.075 Uiso 1 1 calc R
C2 C 0.4800(3) 0.7575(3) 0.70746(11) 0.0618(6) Uani 1 1 d .
H2A H 0.4503 0.6530 0.7316 0.074 Uiso 1 1 calc R
H2B H 0.5466 0.8289 0.7455 0.074 Uiso 1 1 calc R
C3 C 0.3269(2) 0.8526(3) 0.66981(10) 0.0525(5) Uani 1 1 d .
H3 H 0.3603 0.9709 0.6609 0.063 Uiso 1 1 calc R
C4 C 0.1852(3) 0.8621(3) 0.71430(12) 0.0684(7) Uani 1 1 d .
H4A H 0.2275 0.9019 0.7655 0.082 Uiso 1 1 calc R
H4B H 0.1051 0.9458 0.6904 0.082 Uiso 1 1 calc R
C5 C 0.0991(3) 0.6921(3) 0.71888(13) 0.0789(8) Uani 1 1 d .
H5A H 0.0047 0.7073 0.7445 0.095 Uiso 1 1 calc R
H5B H 0.1746 0.6112 0.7482 0.095 Uiso 1 1 calc R
C6 C 0.0411(3) 0.6211(3) 0.63945(13) 0.0736(7) Uani 1 1 d .
H6A H -0.0388 0.6997 0.6114 0.088 Uiso 1 1 calc R
H6B H -0.0140 0.5119 0.6433 0.088 Uiso 1 1 calc R
C7 C 0.1835(2) 0.5953(3) 0.59554(11) 0.0517(5) Uani 1 1 d .
H7 H 0.1369 0.5599 0.5435 0.062 Uiso 1 1 calc R
C8 C 0.2817(2) 0.7649(2) 0.59133(10) 0.0431(5) Uani 1 1 d .
C9 C 0.1895(3) 0.8832(3) 0.53083(11) 0.0630(6) Uani 1 1 d .
H9A H 0.0747 0.8912 0.5376 0.076 Uiso 1 1 calc R
H9B H 0.2373 0.9974 0.5375 0.076 Uiso 1 1 calc R
C10 C 0.1957(3) 0.8222(4) 0.45125(12) 0.0838(8) Uani 1 1 d .
H10A H 0.1223 0.7242 0.4401 0.101 Uiso 1 1 calc R
H10B H 0.1544 0.9130 0.4157 0.101 Uiso 1 1 calc R
C11 C 0.3621(3) 0.7727(4) 0.43877(12) 0.0854(8) Uani 1 1 d .
H11A H 0.4054 0.8668 0.4123 0.103 Uiso 1 1 calc R
H11B H 0.3497 0.6750 0.4044 0.103 Uiso 1 1 calc R
C12 C 0.4898(3) 0.7274(3) 0.50512(13) 0.0530(5) Uani 1 1 d .
H1O H 0.322(3) 0.403(4) 0.5935(13) 0.088(9) Uiso 1 1 d .

loop_
_atom_site_aniso_label
_atom_site_aniso_U_11
_atom_site_aniso_U_22
_atom_site_aniso_U_33
_atom_site_aniso_U_23
_atom_site_aniso_U_13
_atom_site_aniso_U_12
O1 0.0860(11) 0.0482(9) 0.0591(10) 0.0023(8) 0.0122(8) 0.0045(8)
O2 0.0661(10) 0.0738(11) 0.0903(12) -0.0090(9) 0.0354(9) 0.0051(8)
N 0.0410(9) 0.0503(10) 0.0462(9) 0.0009(7) 0.0045(7) 0.0048(7)
C1 0.0494(12) 0.0692(15) 0.0628(14) 0.0001(11) -0.0098(10) 0.0069(11)
C2 0.0646(13) 0.0671(14) 0.0467(12) -0.0063(10) -0.0102(10) -0.0022(12)
C3 0.0569(12) 0.0488(12) 0.0500(12) -0.0084(10) 0.0042(9) -0.0022(10)
C4 0.0770(16) 0.0732(16) 0.0571(13) -0.0196(12) 0.0177(11) -0.0017(13)
C5 0.0851(17) 0.0902(19) 0.0694(16) -0.0108(14) 0.0364(13) -0.0158(15)
C6 0.0604(14) 0.0819(17) 0.0827(16) -0.0179(14) 0.0242(12) -0.0157(13)
C7 0.0484(11) 0.0575(13) 0.0474(11) -0.0079(10) 0.0036(9) -0.0034(10)
C8 0.0394(10) 0.0447(11) 0.0437(11) -0.0011(8) 0.0026(8) 0.0062(8)
C9 0.0602(13) 0.0668(14) 0.0596(13) 0.0088(11) 0.0036(10) 0.0221(11)
C10 0.0901(19) 0.105(2) 0.0507(14) 0.0142(14) -0.0034(12) 0.0248(16)
C11 0.106(2) 0.104(2) 0.0460(13) 0.0002(13) 0.0115(13) 0.0328(17)
C12 0.0575(13) 0.0426(11) 0.0605(13) -0.0042(10) 0.0143(10) 0.0024(10)

loop_
_atom_type_symbol
_atom_type_description
_atom_type_scat_dispersion_real
_atom_type_scat_dispersion_imag
_atom_type_scat_source
C C 0.0033 0.0016 'International Tables Vol C Tables 4.2.6.8 and 6.1.1.4'
H H 0.0000 0.0000 'International Tables Vol C Tables 4.2.6.8 and 6.1.1.4'
N N 0.0061 0.0033 'International Tables Vol C Tables 4.2.6.8 and 6.1.1.4'
O O 0.0106 0.0060 'International Tables Vol C Tables 4.2.6.8 and 6.1.1.4'

loop_
_geom_angle_atom_site_label_1
_geom_angle_atom_site_label_2
_geom_angle_atom_site_label_3
_geom_angle
C7 O1 H1O 106.9(16)
C12 N C8 126.60(16)
C12 N C1 120.83(17)
C8 N C1 112.23(15)
N C1 C2 104.30(15)
N C1 H1A 110.9
C2 C1 H1A 110.9
N C1 H1B 110.9
C2 C1 H1B 110.9
H1A C1 H1B 108.9
C3 C2 C1 104.61(15)
C3 C2 H2A 110.8
C1 C2 H2A 110.8
C3 C2 H2B 110.8
C1 C2 H2B 110.8
H2A C2 H2B 108.9
C2 C3 C4 116.32(18)
C2 C3 C8 103.83(15)
C4 C3 C8 114.14(16)
C2 C3 H3 107.4
C4 C3 H3 107.4
C8 C3 H3 107.4
C5 C4 C3 113.14(19)
C5 C4 H4A 109.0
C3 C4 H4A 109.0
C5 C4 H4B 109.0
C3 C4 H4B 109.0
H4A C4 H4B 107.8
C4 C5 C6 110.1(2)
C4 C5 H5A 109.6
C6 C5 H5A 109.6
C4 C5 H5B 109.6
C6 C5 H5B 109.6
H5A C5 H5B 108.2
C5 C6 C7 112.45(18)
C5 C6 H6A 109.1
C7 C6 H6A 109.1
C5 C6 H6B 109.1
C7 C6 H6B 109.1
H6A C6 H6B 107.8
O1 C7 C6 108.46(18)
O1 C7 C8 112.27(15)
C6 C7 C8 111.13(17)
O1 C7 H7 108.3
C6 C7 H7 108.3
C8 C7 H7 108.3
N C8 C9 109.08(15)
N C8 C3 100.77(14)
C9 C8 C3 112.94(16)
N C8 C7 110.98(15)
C9 C8 C7 110.49(16)
C3 C8 C7 112.19(16)
C10 C9 C8 112.70(18)
C10 C9 H9A 109.1
C8 C9 H9A 109.1
C10 C9 H9B 109.1
C8 C9 H9B 109.1
H9A C9 H9B 107.8
C11 C10 C9 114.0(2)
C11 C10 H10A 108.8
C9 C10 H10A 108.8
C11 C10 H10B 108.8
C9 C10 H10B 108.8
H10A C10 H10B 107.6
C10 C11 C12 119.2(2)
C10 C11 H11A 107.5
C12 C11 H11A 107.5
C10 C11 H11B 107.5
C12 C11 H11B 107.5
H11A C11 H11B 107.0
O2 C12 N 121.1(2)
O2 C12 C11 120.7(2)
N C12 C11 118.1(2)

loop_
_geom_bond_atom_site_label_1
_geom_bond_atom_site_label_2
_geom_bond_distance
O1 C7 1.416(2)
O1 H1O 0.89(2)
O2 C12 1.240(2)
N C12 1.329(3)
N C8 1.467(2)
N C1 1.468(2)
C1 C2 1.521(3)
C1 H1A 0.9700
C1 H1B 0.9700
C2 C3 1.511(3)
C2 H2A 0.9700
C2 H2B 0.9700
C3 C4 1.516(3)
C3 C8 1.543(2)
C3 H3 0.9800
C4 C5 1.508(3)
C4 H4A 0.9700
C4 H4B 0.9700
C5 C6 1.518(3)
C5 H5A 0.9700
C5 H5B 0.9700
C6 C7 1.525(3)
C6 H6A 0.9700
C6 H6B 0.9700
C7 C8 1.554(3)
C7 H7 0.9800
C8 C9 1.517(3)
C9 C10 1.505(3)
C9 H9A 0.9700
C9 H9B 0.9700
C10 C11 1.470(4)
C10 H10A 0.9700
C10 H10B 0.9700
C11 C12 1.481(3)
C11 H11A 0.9700
C11 H11B 0.9700

loop_
_geom_hbond_atom_site_label_D
_geom_hbond_atom_site_label_H
_geom_hbond_atom_site_label_A
_geom_hbond_distance_DH
_geom_hbond_distance_HA
_geom_hbond_distance_DA
_geom_hbond_angle_DHA
_geom_hbond_site_symmetry_A
O1 H1O O2 0.89(2) 1.88(3) 2.755(2) 169(2) 3_666

loop_
_geom_torsion_atom_site_label_1
_geom_torsion_atom_site_label_2
_geom_torsion_atom_site_label_3
_geom_torsion_atom_site_label_4
_geom_torsion
C12 N C1 C2 169.88(17)
C8 N C1 C2 -3.9(2)
N C1 C2 C3 -19.9(2)
C1 C2 C3 C4 161.65(18)
C1 C2 C3 C8 35.4(2)
C2 C3 C4 C5 -71.1(2)
C8 C3 C4 C5 49.8(3)
C3 C4 C5 C6 -55.0(3)
C4 C5 C6 C7 58.8(3)
C5 C6 C7 O1 68.0(2)
C5 C6 C7 C8 -55.9(3)
C12 N C8 C9 -29.1(3)
C1 N C8 C9 144.18(17)
C12 N C8 C3 -148.18(19)
C1 N C8 C3 25.13(19)
C12 N C8 C7 92.8(2)
C1 N C8 C7 -93.86(18)
C2 C3 C8 N -36.44(19)
C4 C3 C8 N -164.07(17)
C2 C3 C8 C9 -152.66(17)
C4 C3 C8 C9 79.7(2)
C2 C3 C8 C7 81.68(19)
C4 C3 C8 C7 -46.0(2)
O1 C7 C8 N 38.6(2)
C6 C7 C8 N 160.29(16)
O1 C7 C8 C9 159.76(16)
C6 C7 C8 C9 -78.6(2)
O1 C7 C8 C3 -73.2(2)
C6 C7 C8 C3 48.4(2)
N C8 C9 C10 49.5(2)
C3 C8 C9 C10 160.69(19)
C7 C8 C9 C10 -72.7(2)
C8 C9 C10 C11 -47.4(3)
C9 C10 C11 C12 21.2(4)
C8 N C12 O2 -179.96(17)
C1 N C12 O2 7.3(3)
C8 N C12 C11 3.5(3)
C1 N C12 C11 -169.3(2)
C10 C11 C12 O2 -175.2(2)
C10 C11 C12 N 1.4(4)
